data_7050038
loop_
_publ_author_name
'Sofia I. Pascu'
'Karl S. Coleman'
'A. R. Cowley'
'Malcolm L. H. Green'
'Nicholas H. Rees'

_publ_section_title
;
 New group 10 complexes of the bulky iminophosphine ligands
 [Ph2PCH2C(Ph)?N(2,6-R2C6H3)], where R = Me, iPr
;
_journal_issue 2
_journal_name_full 'New Journal of Chemistry'
_journal_page_first 385
_journal_paper_doi 10.1039/b412391c
_journal_volume 29
_journal_year 2005
_chemical_absolute_configuration unk
_chemical_compound_source
;
?
;
_chemical_formula_moiety ' C32 H34 Br2 N1 P1 Pd1 '
_chemical_formula_sum 'C32 H34 Br2 N P Pd'
_chemical_formula_weight 729.81
_chemical_name_systematic
;
?
;
_space_group_IT_number 33
_symmetry_cell_setting orthorhombic
_symmetry_space_group_name_Hall 'P -2n 2a'
_symmetry_space_group_name_H-M 'P 21 c n'
_atom_sites_solution_hydrogens geom
_atom_sites_solution_primary direct
_cell_angle_alpha 90
_cell_angle_beta 90
_cell_angle_gamma 90
_cell_formula_units_Z 4
_cell_length_a 9.9766(2)
_cell_length_b 13.5588(3)
_cell_length_c 21.8426(7)
_cell_measurement_reflns_used 3507
_cell_measurement_temperature 150
_cell_measurement_theta_max 27
_cell_measurement_theta_min 1
_cell_volume 2954.66(13)
_computing_cell_refinement
;
Denzo/Scalepack (Otwinowski & Minor, 1996)
;
_computing_data_collection
;
COLLECT (Nonius BV, 1997)
;
_computing_data_reduction
;
Denzo/Scalepack (Otwinowski & Minor, 1996)
;
_computing_molecular_graphics
;
CAMERON (Watkin et al 1996)
;
_computing_publication_material
;
CRYSTALS (Watkin et al 2003)
;
_computing_structure_refinement
;
CRYSTALS (Watkin et al 2003)
;
_computing_structure_solution
;
SIR92 (Altomare et al, 1994)
;
_diffrn_ambient_temperature 150
_diffrn_measured_fraction_theta_full 0.996
_diffrn_measured_fraction_theta_max 0.975
_diffrn_measurement_device_type
;
Nonius Kappa CCD
;
_diffrn_measurement_method \w
_diffrn_radiation_monochromator graphite
_diffrn_radiation_type 'Mo K\a'
_diffrn_radiation_wavelength 0.71073
_diffrn_reflns_av_R_equivalents 0.00
_diffrn_reflns_limit_h_max 12
_diffrn_reflns_limit_h_min -12
_diffrn_reflns_limit_k_max 16
_diffrn_reflns_limit_k_min -17
_diffrn_reflns_limit_l_max 28
_diffrn_reflns_limit_l_min -28
_diffrn_reflns_number 6526
_diffrn_reflns_theta_full 21.199
_diffrn_reflns_theta_max 27.531
_diffrn_reflns_theta_min 2.395
_diffrn_standards_decay_% 0.00
_diffrn_standards_interval_count 0
_diffrn_standards_interval_time 0
_diffrn_standards_number 0
_exptl_absorpt_coefficient_mu 3.409
_exptl_absorpt_correction_T_max 0.71
_exptl_absorpt_correction_T_min 0.51
_exptl_absorpt_correction_type multi-scan
_exptl_absorpt_process_details
;
Denzo/Scalepack (Otwinowski & Minor, 1996)
;
_exptl_crystal_colour ' orange '
_exptl_crystal_density_diffrn 1.641
_exptl_crystal_description ' plate '
_exptl_crystal_F_000 1456
_exptl_crystal_size_max 0.20
_exptl_crystal_size_mid 0.20
_exptl_crystal_size_min 0.10
_refine_diff_density_max 1.10
_refine_diff_density_min -0.91
_refine_ls_abs_structure_details 'Flack, 0 Friedel-pairs'
_refine_ls_abs_structure_Flack 0.15(2)
_refine_ls_extinction_method None
_refine_ls_goodness_of_fit_ref 1.1158
_refine_ls_hydrogen_treatment mixed
_refine_ls_matrix_type full
_refine_ls_number_parameters 335
_refine_ls_number_reflns 4082
_refine_ls_number_restraints 43
_refine_ls_R_factor_all 0.0779
_refine_ls_R_factor_gt 0.0394
_refine_ls_shift/su_max 0.000561
_refine_ls_structure_factor_coef F
_refine_ls_weighting_details
;
Method, part 1, Chebychev polynomial, (Watkin, 1994, Prince, 1982)
[weight] = 1.0/[A~0~*T~0~(x)+A~1~*T~1~(x) ... +A~n-1~]*T~n-1~(x)]
where A~i~ are the Chebychev coefficients listed below and x= Fcalc/Fmax
Method = Robust Weighting (Prince, 1982)
W = [weight] * [1-(deltaF/6*sigmaF)^2^]^2^
A~i~ are:
0.253 0.941E-01 0.129 0.732E-01 0.551E-01
;
_refine_ls_weighting_scheme calc
_refine_ls_wR_factor_all 0.0664
_refine_ls_wR_factor_gt 0.0344
_refine_ls_wR_factor_ref 0.0344
_reflns_limit_h_max 12
_reflns_limit_h_min 0
_reflns_limit_k_max 17
_reflns_limit_k_min 0
_reflns_limit_l_max 28
_reflns_limit_l_min 0
_reflns_number_gt 4082
_reflns_number_total 6291
_reflns_threshold_expression I>3.00u(I)
_cod_data_source_file b412391c.txt
_cod_data_source_block 6
_cod_depositor_comments
;
The following automatic conversions were performed:
'_symmetry_cell_setting' value 'Orthorhombic' changed to 'orthorhombic'
according to '/home/adriana/struct/CIF-dictionaries/cif_core.dic'
dictionary named 'cif_core.dic' version 2.4.1 from 2010-06-29.

Automatic conversion script
Id: cif_fix_enum 1555 2011-01-17 13:19:09Z saulius 
;
_cod_original_sg_symbol_H-M 'P 21 c n '
_cod_original_formula_sum ' C32 H34 Br2 N1 P1 Pd1 '
_cod_database_code 7050038

loop_
_symmetry_equiv_pos_as_xyz
x,y,z
x+1/2,-y,-z
x,-y+1/2,z+1/2
x+1/2,y+1/2,-z+1/2

loop_
_atom_site_label
_atom_site_type_symbol
_atom_site_fract_x
_atom_site_fract_y
_atom_site_fract_z
_atom_site_U_iso_or_equiv
_atom_site_occupancy
_atom_site_adp_type
_atom_site_refinement_flags_posn
_atom_site_refinement_flags_adp
_atom_site_refinement_flags_occupancy
_atom_site_disorder_assembly
_atom_site_disorder_group
_atom_site_attached_hydrogens
Pd1 Pd -0.04860(10) 0.29143(4) 0.20027(2) 0.0191 1.0000 Uani . . . . 3 .
Br1 Br -0.23062(16) 0.20392(6) 0.25743(3) 0.0310 1.0000 Uani . . . . 3 .
Br2 Br -0.16572(17) 0.27364(5) 0.10341(3) 0.0295 1.0000 Uani . . . . 3 .
N1 N 0.0798(5) 0.3028(4) 0.2758(2) 0.0176 1.0000 Uani . . . . 3 .
P1 P 0.11136(19) 0.38260(13) 0.15844(8) 0.0197 1.0000 Uani . . . . 3 .
C1 C 0.1638(7) 0.4487(5) 0.2278(3) 0.0236 1.0000 Uani . . . . 3 .
C2 C 0.1648(7) 0.3745(5) 0.2789(3) 0.0212 1.0000 Uani . . . . 3 .
C3 C 0.0750(6) 0.2303(5) 0.3236(3) 0.0204 1.0000 Uani . . . . 3 .
C4 C 0.0195(7) 0.2557(6) 0.3807(3) 0.0286 1.0000 Uani . . . . 3 .
C5 C 0.0129(8) 0.1831(6) 0.4268(4) 0.0361 1.0000 Uani . . . . 3 .
C6 C 0.0569(9) 0.0893(7) 0.4143(4) 0.0444 1.0000 Uani . . . . 3 .
C7 C 0.1099(8) 0.0630(6) 0.3584(4) 0.0356 1.0000 Uani . . . . 3 .
C8 C 0.1196(7) 0.1340(5) 0.3115(3) 0.0268 1.0000 Uani . . . . 3 .
C9 C 0.1765(9) 0.1044(6) 0.2499(4) 0.0363 1.0000 Uani . . . . 3 .
C10 C 0.0897(12) 0.0313(9) 0.2170(6) 0.0829 1.0000 Uani . . . . 3 .
C11 C 0.3205(8) 0.0613(6) 0.2543(4) 0.0404 1.0000 Uani . . . . 3 .
C12 C -0.0342(9) 0.3579(6) 0.3961(3) 0.0343 1.0000 Uani . . . . 3 .
C13 C 0.0335(10) 0.3993(7) 0.4549(4) 0.0487 1.0000 Uani . . . . 3 .
C14 C -0.1866(9) 0.3569(7) 0.4049(4) 0.0476 1.0000 Uani . . . . 3 .
C15 C 0.2671(7) 0.3890(5) 0.3275(3) 0.0205 1.0000 Uani . . . . 3 .
C16 C 0.2792(8) 0.4817(5) 0.3550(3) 0.0263 1.0000 Uani . . . . 3 .
C17 C 0.3705(8) 0.4971(6) 0.4008(4) 0.0363 1.0000 Uani . . . . 3 .
C18 C 0.4564(10) 0.4219(6) 0.4179(3) 0.0354 1.0000 Uani . . . . 3 .
C19 C 0.4515(9) 0.3318(5) 0.3889(4) 0.0369 1.0000 Uani . . . . 3 .
C20 C 0.3526(7) 0.3137(5) 0.3455(4) 0.0333 1.0000 Uani . . . . 3 .
C21 C 0.0866(6) 0.4759(5) 0.1000(3) 0.0201 1.0000 Uani . . . . 3 .
C22 C -0.0408(9) 0.5143(5) 0.0878(3) 0.0281 1.0000 Uani . . . . 3 .
C23 C -0.0540(10) 0.5895(5) 0.0462(3) 0.0329 1.0000 Uani . . . . 3 .
C24 C 0.0563(9) 0.6272(6) 0.0156(4) 0.0344 1.0000 Uani . . . . 3 .
C25 C 0.1823(9) 0.5888(6) 0.0282(4) 0.0368 1.0000 Uani . . . . 3 .
C26 C 0.1969(8) 0.5144(6) 0.0697(4) 0.0312 1.0000 Uani . . . . 3 .
C27 C 0.2528(7) 0.3072(6) 0.1344(3) 0.0327 1.0000 Uani . U . . 3 .
C28 C 0.3750(7) 0.3127(6) 0.1625(4) 0.0340 1.0000 Uani . U . . 3 .
C29 C 0.4789(7) 0.2484(6) 0.1458(4) 0.0358 1.0000 Uani . U . . 3 .
C30 C 0.4584(9) 0.1828(5) 0.0999(3) 0.0359 1.0000 Uani . U . . 3 .
C31 C 0.3357(8) 0.1783(6) 0.0698(4) 0.0359 1.0000 Uani . U . . 3 .
C32 C 0.2329(7) 0.2413(6) 0.0877(4) 0.0344 1.0000 Uani . U . . 3 .
H11 H 0.0991 0.5030 0.2372 0.0283 1.0000 Uiso . . . . 3 .
H12 H 0.2555 0.4771 0.2221 0.0283 1.0000 Uiso . . . . 3 .
H51 H -0.0236 0.1997 0.4682 0.0433 1.0000 Uiso . . . . 3 .
H61 H 0.0503 0.0380 0.4471 0.0532 1.0000 Uiso . . . . 3 .
H71 H 0.1414 -0.0061 0.3511 0.0427 1.0000 Uiso . . . . 3 .
H91 H 0.1795 0.1674 0.2261 0.0436 1.0000 Uiso . . . . 3 .
H101 H 0.1315 0.0142 0.1768 0.0996 1.0000 Uiso . . . . 3 .
H102 H 0.0806 -0.0297 0.2424 0.0996 1.0000 Uiso . . . . 3 .
H103 H -0.0010 0.0606 0.2099 0.0996 1.0000 Uiso . . . . 3 .
H111 H 0.3528 0.0431 0.2125 0.0484 1.0000 Uiso . . . . 3 .
H112 H 0.3819 0.1118 0.2725 0.0484 1.0000 Uiso . . . . 3 .
H113 H 0.3195 0.0013 0.2809 0.0484 1.0000 Uiso . . . . 3 .
H121 H -0.0122 0.4016 0.3606 0.0412 1.0000 Uiso . . . . 3 .
H131 H -0.0033 0.4663 0.4640 0.0584 1.0000 Uiso . . . . 3 .
H132 H 0.0147 0.3542 0.4901 0.0584 1.0000 Uiso . . . . 3 .
H133 H 0.1325 0.4039 0.4483 0.0584 1.0000 Uiso . . . . 3 .
H141 H -0.2183 0.4249 0.4149 0.0571 1.0000 Uiso . . . . 3 .
H142 H -0.2102 0.3112 0.4392 0.0571 1.0000 Uiso . . . . 3 .
H143 H -0.2306 0.3338 0.3663 0.0571 1.0000 Uiso . . . . 3 .
H161 H 0.2206 0.5372 0.3411 0.0316 1.0000 Uiso . . . . 3 .
H171 H 0.3750 0.5625 0.4219 0.0436 1.0000 Uiso . . . . 3 .
H181 H 0.5226 0.4330 0.4515 0.0425 1.0000 Uiso . . . . 3 .
H191 H 0.5187 0.2796 0.3991 0.0442 1.0000 Uiso . . . . 3 .
H201 H 0.3432 0.2464 0.3272 0.0400 1.0000 Uiso . . . . 3 .
H221 H -0.1214 0.4873 0.1092 0.0338 1.0000 Uiso . . . . 3 .
H231 H -0.1449 0.6175 0.0378 0.0394 1.0000 Uiso . . . . 3 .
H241 H 0.0453 0.6814 -0.0150 0.0412 1.0000 Uiso . . . . 3 .
H251 H 0.2629 0.6158 0.0067 0.0441 1.0000 Uiso . . . . 3 .
H261 H 0.2882 0.4872 0.0783 0.0374 1.0000 Uiso . . . . 3 .
H281 H 0.3905 0.3630 0.1952 0.0408 1.0000 Uiso . . . . 3 .
H291 H 0.5671 0.2509 0.1675 0.0429 1.0000 Uiso . . . . 3 .
H301 H 0.5324 0.1372 0.0875 0.0430 1.0000 Uiso . . . . 3 .
H311 H 0.3215 0.1302 0.0357 0.0431 1.0000 Uiso . . . . 3 .
H321 H 0.1442 0.2386 0.0665 0.0413 1.0000 Uiso . . . . 3 .

loop_
_atom_site_aniso_label
_atom_site_aniso_U_11
_atom_site_aniso_U_22
_atom_site_aniso_U_33
_atom_site_aniso_U_23
_atom_site_aniso_U_13
_atom_site_aniso_U_12
Pd1 0.0172(2) 0.0205(2) 0.0196(2) 0.0023(2) -0.0024(2) -0.0017(3)
Br1 0.0257(4) 0.0355(4) 0.0320(4) 0.0075(4) -0.0011(3) -0.0104(4)
Br2 0.0277(4) 0.0341(4) 0.0266(3) 0.0042(3) -0.0086(3) -0.0072(3)
N1 0.018(3) 0.012(3) 0.022(3) 0.002(2) 0.002(2) 0.002(2)
P1 0.0180(9) 0.0229(10) 0.0182(9) 0.0017(7) -0.0011(7) -0.0018(7)
C1 0.027(4) 0.026(4) 0.018(4) 0.007(3) -0.001(3) -0.007(3)
C2 0.018(4) 0.023(4) 0.022(4) -0.005(3) 0.006(3) 0.005(3)
C3 0.016(3) 0.022(4) 0.023(3) 0.000(3) -0.003(3) -0.009(3)
C4 0.021(4) 0.039(5) 0.026(4) 0.011(3) -0.003(3) -0.007(3)
C5 0.027(4) 0.045(6) 0.036(5) 0.017(4) 0.003(4) -0.003(4)
C6 0.043(5) 0.038(5) 0.053(6) 0.027(4) 0.009(5) -0.003(4)
C7 0.018(4) 0.029(4) 0.060(6) 0.015(4) -0.014(4) 0.005(3)
C8 0.027(4) 0.029(4) 0.024(4) 0.002(3) 0.004(3) -0.006(3)
C9 0.050(5) 0.025(4) 0.034(5) -0.008(4) -0.011(4) 0.006(4)
C10 0.055(7) 0.095(10) 0.098(10) -0.062(8) -0.019(7) 0.009(6)
C11 0.027(4) 0.054(5) 0.040(5) -0.005(4) -0.002(4) -0.001(4)
C12 0.027(4) 0.047(5) 0.028(4) 0.006(3) 0.003(4) 0.006(4)
C13 0.062(7) 0.053(6) 0.031(5) -0.003(4) 0.007(4) -0.002(5)
C14 0.044(6) 0.059(6) 0.040(5) -0.004(4) 0.004(4) 0.007(4)
C15 0.021(3) 0.019(4) 0.022(3) 0.000(3) 0.007(3) -0.004(3)
C16 0.030(4) 0.030(4) 0.018(4) -0.002(3) -0.006(3) 0.001(3)
C17 0.033(5) 0.041(5) 0.035(5) -0.008(4) -0.003(4) -0.007(4)
C18 0.040(5) 0.047(5) 0.019(3) 0.004(3) -0.006(5) -0.004(5)
C19 0.027(4) 0.031(4) 0.052(5) 0.011(3) -0.014(5) -0.003(4)
C20 0.024(4) 0.024(4) 0.052(5) 0.009(3) -0.005(4) -0.005(3)
C21 0.019(4) 0.021(4) 0.021(4) 0.003(3) -0.003(3) -0.006(3)
C22 0.031(4) 0.022(4) 0.031(4) 0.002(3) 0.003(4) 0.006(4)
C23 0.037(4) 0.029(4) 0.033(4) 0.000(3) -0.003(4) 0.012(4)
C24 0.053(5) 0.025(4) 0.026(4) 0.005(3) -0.003(4) -0.001(4)
C25 0.044(5) 0.035(5) 0.031(5) -0.002(4) -0.001(4) -0.015(4)
C26 0.031(5) 0.036(5) 0.027(4) 0.007(3) -0.005(3) -0.002(3)
C27 0.027(2) 0.039(2) 0.033(2) -0.0018(18) 0.0002(19) 0.0028(18)
C28 0.027(2) 0.040(2) 0.035(2) -0.0017(18) 0.0000(19) 0.0034(18)
C29 0.028(2) 0.042(2) 0.038(2) 0.0007(17) 0.001(2) 0.0049(19)
C30 0.0277(19) 0.041(2) 0.039(2) -0.0006(17) 0.003(2) 0.0061(19)
C31 0.029(2) 0.041(2) 0.038(2) -0.0042(18) 0.002(2) 0.0038(18)
C32 0.028(2) 0.040(2) 0.035(2) -0.0041(18) 0.0001(19) 0.0025(18)

loop_
_atom_type_symbol
_atom_type_scat_dispersion_real
_atom_type_scat_dispersion_imag
_atom_type_scat_Cromer_Mann_a1
_atom_type_scat_Cromer_Mann_b1
_atom_type_scat_Cromer_Mann_a2
_atom_type_scat_Cromer_Mann_b2
_atom_type_scat_Cromer_Mann_a3
_atom_type_scat_Cromer_Mann_b3
_atom_type_scat_Cromer_Mann_a4
_atom_type_scat_Cromer_Mann_b4
_atom_type_scat_Cromer_Mann_c
_atom_type_scat_source
'C   ' 0.0033 0.0016 2.3100 20.8439 1.0200 10.2075 1.5886 0.5687 0.8650 51.6512 0.2156 International_Tables_Vol_IV_Table_2.2B
'H   ' 0.0000 0.0000 0.4930 10.5109 0.3229 26.1257 0.1402 3.1424 0.0408 57.7997 0.0030 International_Tables_Vol_IV_Table_2.2B
'Br  ' -0.3740 2.4560 17.1789 2.1723 5.2358 16.5796 5.6377 0.2609 3.9851 41.4328 2.9557 International_Tables_Vol_IV_Table_2.2B
'N   ' 0.0061 0.0033 12.2126 0.0057 3.1322 9.8933 2.0125 28.9975 1.1663 0.5826 -11.5290 International_Tables_Vol_IV_Table_2.2B
'P   ' 0.0900 0.0950 6.4345 1.9067 4.1791 27.1570 1.7800 0.5260 1.4908 68.1645 1.1149 International_Tables_Vol_IV_Table_2.2B
'Pd  ' -1.1770 1.0070 19.3319 0.6987 15.5017 7.9893 5.2954 25.2052 0.6058 76.8986 5.2659 International_Tables_Vol_IV_Table_2.2B

loop_
_geom_angle_atom_site_label_1
_geom_angle_site_symmetry_1
_geom_angle_atom_site_label_2
_geom_angle_site_symmetry_2
_geom_angle_atom_site_label_3
_geom_angle_site_symmetry_3
_geom_angle
_geom_angle_publ_flag
Br1 . Pd1 . Br2 . 92.20(4) yes
Br1 . Pd1 . N1 . 94.89(14) yes
Br2 . Pd1 . N1 . 171.01(14) yes
Br1 . Pd1 . P1 . 173.08(5) yes
Br2 . Pd1 . P1 . 92.45(6) yes
N1 . Pd1 . P1 . 81.00(15) yes
Pd1 . N1 . C2 . 119.8(5) yes
Pd1 . N1 . C3 . 120.2(4) yes
C2 . N1 . C3 . 120.0(6) yes
Pd1 . P1 . C1 . 97.9(2) yes
Pd1 . P1 . C21 . 125.5(2) yes
C1 . P1 . C21 . 106.2(3) yes
Pd1 . P1 . C27 . 111.3(3) yes
C1 . P1 . C27 . 106.9(3) yes
C21 . P1 . C27 . 107.1(3) yes
P1 . C1 . C2 . 106.7(5) yes
P1 . C1 . H11 . 110.154 no
C2 . C1 . H11 . 110.166 no
P1 . C1 . H12 . 110.153 no
C2 . C1 . H12 . 110.166 no
H11 . C1 . H12 . 109.468 no
C1 . C2 . N1 . 117.5(6) yes
C1 . C2 . C15 . 116.6(6) yes
N1 . C2 . C15 . 125.9(6) yes
N1 . C3 . C4 . 119.4(6) yes
N1 . C3 . C8 . 119.3(6) yes
C4 . C3 . C8 . 121.2(6) yes
C3 . C4 . C5 . 118.7(7) yes
C3 . C4 . C12 . 123.8(6) yes
C5 . C4 . C12 . 117.5(7) yes
C4 . C5 . C6 . 119.4(8) yes
C4 . C5 . H51 . 120.312 no
C6 . C5 . H51 . 120.314 no
C5 . C6 . C7 . 122.6(7) yes
C5 . C6 . H61 . 118.695 no
C7 . C6 . H61 . 118.710 no
C6 . C7 . C8 . 119.6(7) yes
C6 . C7 . H71 . 120.204 no
C8 . C7 . H71 . 120.215 no
C7 . C8 . C3 . 118.5(7) yes
C7 . C8 . C9 . 119.3(7) yes
C3 . C8 . C9 . 122.2(6) yes
C8 . C9 . C10 . 112.6(8) yes
C8 . C9 . C11 . 113.0(7) yes
C10 . C9 . C11 . 108.3(7) yes
C8 . C9 . H91 . 104.326 no
C10 . C9 . H91 . 109.401 no
C11 . C9 . H91 . 108.963 no
C9 . C10 . H101 . 109.493 no
C9 . C10 . H102 . 109.464 no
H101 . C10 . H102 . 109.451 no
C9 . C10 . H103 . 109.488 no
H101 . C10 . H103 . 109.486 no
H102 . C10 . H103 . 109.447 no
C9 . C11 . H111 . 109.460 no
C9 . C11 . H112 . 109.466 no
H111 . C11 . H112 . 109.480 no
C9 . C11 . H113 . 109.464 no
H111 . C11 . H113 . 109.473 no
H112 . C11 . H113 . 109.484 no
C4 . C12 . C13 . 111.0(7) yes
C4 . C12 . C14 . 111.6(7) yes
C13 . C12 . C14 . 109.3(7) yes
C4 . C12 . H121 . 106.907 no
C13 . C12 . H121 . 109.341 no
C14 . C12 . H121 . 108.668 no
C12 . C13 . H131 . 109.464 no
C12 . C13 . H132 . 109.454 no
H131 . C13 . H132 . 109.476 no
C12 . C13 . H133 . 109.468 no
H131 . C13 . H133 . 109.491 no
H132 . C13 . H133 . 109.474 no
C12 . C14 . H141 . 109.477 no
C12 . C14 . H142 . 109.463 no
H141 . C14 . H142 . 109.477 no
C12 . C14 . H143 . 109.469 no
H141 . C14 . H143 . 109.481 no
H142 . C14 . H143 . 109.459 no
C2 . C15 . C16 . 119.0(6) yes
C2 . C15 . C20 . 121.9(6) yes
C16 . C15 . C20 . 119.2(7) yes
C15 . C16 . C17 . 120.5(7) yes
C15 . C16 . H161 . 119.729 no
C17 . C16 . H161 . 119.723 no
C16 . C17 . C18 . 119.7(7) yes
C16 . C17 . H171 . 120.126 no
C18 . C17 . H171 . 120.128 no
C17 . C18 . C19 . 120.6(8) yes
C17 . C18 . H181 . 119.701 no
C19 . C18 . H181 . 119.719 no
C18 . C19 . C20 . 119.7(7) yes
C18 . C19 . H191 . 120.150 no
C20 . C19 . H191 . 120.141 no
C19 . C20 . C15 . 120.0(7) yes
C19 . C20 . H201 . 120.029 no
C15 . C20 . H201 . 120.016 no
P1 . C21 . C22 . 121.1(5) yes
P1 . C21 . C26 . 119.4(5) yes
C22 . C21 . C26 . 119.3(6) yes
C21 . C22 . C23 . 119.3(8) yes
C21 . C22 . H221 . 120.329 no
C23 . C22 . H221 . 120.327 no
C22 . C23 . C24 . 121.2(8) yes
C22 . C23 . H231 . 119.420 no
C24 . C23 . H231 . 119.428 no
C23 . C24 . C25 . 119.0(7) yes
C23 . C24 . H241 . 120.468 no
C25 . C24 . H241 . 120.488 no
C24 . C25 . C26 . 120.4(8) yes
C24 . C25 . H251 . 119.807 no
C26 . C25 . H251 . 119.820 no
C21 . C26 . C25 . 120.7(8) yes
C21 . C26 . H261 . 119.628 no
C25 . C26 . H261 . 119.634 no
P1 . C27 . C28 . 122.2(6) yes
P1 . C27 . C32 . 117.9(6) yes
C28 . C27 . C32 . 119.9(7) yes
C27 . C28 . C29 . 120.6(7) yes
C27 . C28 . H281 . 119.691 no
C29 . C28 . H281 . 119.715 no
C28 . C29 . C30 . 119.2(8) yes
C28 . C29 . H291 . 120.373 no
C30 . C29 . H291 . 120.383 no
C29 . C30 . C31 . 120.7(7) yes
C29 . C30 . H301 . 119.631 no
C31 . C30 . H301 . 119.632 no
C30 . C31 . C32 . 119.3(7) yes
C30 . C31 . H311 . 120.377 no
C32 . C31 . H311 . 120.363 no
C31 . C32 . C27 . 120.2(7) yes
C31 . C32 . H321 . 119.904 no
C27 . C32 . H321 . 119.904 no

loop_
_geom_bond_atom_site_label_1
_geom_bond_site_symmetry_1
_geom_bond_atom_site_label_2
_geom_bond_site_symmetry_2
_geom_bond_distance
_geom_bond_publ_flag
Pd1 . Br1 . 2.5029(11) yes
Pd1 . Br2 . 2.4289(10) yes
Pd1 . N1 . 2.095(5) yes
Pd1 . P1 . 2.2158(18) yes
N1 . C2 . 1.293(9) yes
N1 . C3 . 1.433(8) yes
P1 . C1 . 1.837(7) yes
P1 . C21 . 1.814(7) yes
P1 . C27 . 1.820(8) yes
C1 . C2 . 1.502(10) yes
C1 . H11 . 1.000 no
C1 . H12 . 1.000 no
C2 . C15 . 1.486(10) yes
C3 . C4 . 1.408(10) yes
C3 . C8 . 1.405(10) yes
C4 . C5 . 1.410(10) yes
C4 . C12 . 1.522(11) yes
C5 . C6 . 1.373(12) yes
C5 . H51 . 1.000 no
C6 . C7 . 1.378(12) yes
C6 . H61 . 1.000 no
C7 . C8 . 1.410(10) yes
C7 . H71 . 1.000 no
C8 . C9 . 1.513(11) yes
C9 . C10 . 1.500(13) yes
C9 . C11 . 1.555(11) yes
C9 . H91 . 1.000 no
C10 . H101 . 1.000 no
C10 . H102 . 1.000 no
C10 . H103 . 1.000 no
C11 . H111 . 1.000 no
C11 . H112 . 1.000 no
C11 . H113 . 1.000 no
C12 . C13 . 1.555(12) yes
C12 . C14 . 1.532(12) yes
C12 . H121 . 1.000 no
C13 . H131 . 1.000 no
C13 . H132 . 1.000 no
C13 . H133 . 1.000 no
C14 . H141 . 1.000 no
C14 . H142 . 1.000 no
C14 . H143 . 1.000 no
C15 . C16 . 1.398(9) yes
C15 . C20 . 1.387(10) yes
C16 . C17 . 1.370(10) yes
C16 . H161 . 1.000 no
C17 . C18 . 1.383(12) yes
C17 . H171 . 1.000 no
C18 . C19 . 1.376(10) yes
C18 . H181 . 1.000 no
C19 . C20 . 1.390(11) yes
C19 . H191 . 1.000 no
C20 . H201 . 1.000 no
C21 . C22 . 1.399(11) yes
C21 . C26 . 1.386(10) yes
C22 . C23 . 1.372(9) yes
C22 . H221 . 1.000 no
C23 . C24 . 1.386(12) yes
C23 . H231 . 1.000 no
C24 . C25 . 1.388(12) yes
C24 . H241 . 1.000 no
C25 . C26 . 1.364(11) yes
C25 . H251 . 1.000 no
C26 . H261 . 1.000 no
C27 . C28 . 1.366(11) yes
C27 . C32 . 1.370(10) yes
C28 . C29 . 1.403(10) yes
C28 . H281 . 1.000 no
C29 . C30 . 1.356(10) yes
C29 . H291 . 1.000 no
C30 . C31 . 1.391(12) yes
C30 . H301 . 1.000 no
C31 . C32 . 1.392(11) yes
C31 . H311 . 1.000 no
C32 . H321 . 1.000 no
